data_7200662
loop_
_publ_author_name
'Jeong, Kyung Seok'
'Lee, Bohyung'
'Kim, Jaheon'
'Jeong, Nakcheol'

_publ_section_title
;
 Guest-dependent self-assembly of (R,R)-2,3-diphenylsuccinic
 acids&#x2009;:&#x2009; formation of a cyclotetrameric chiral square
;
_journal_issue 4
_journal_name_full CrystEngComm
_journal_page_first 549
_journal_paper_doi 10.1039/b819756c
_journal_volume 11
_journal_year 2009
_chemical_formula_sum 'C20 H22 O5'
_chemical_formula_weight 342.38
_chemical_name_systematic
;
?
;
_space_group_IT_number 19
_symmetry_cell_setting orthorhombic
_symmetry_space_group_name_Hall 'P 2ac 2ab'
_symmetry_space_group_name_H-M 'P 21 21 21'
_atom_sites_solution_hydrogens geom
_atom_sites_solution_primary direct
_atom_sites_solution_secondary difmap
_audit_creation_method SHELXL-97
_cell_angle_alpha 90.00
_cell_angle_beta 90.00
_cell_angle_gamma 90.00
_cell_formula_units_Z 8
_cell_length_a 9.5545(2)
_cell_length_b 10.2040(2)
_cell_length_c 36.9589(7)
_cell_measurement_reflns_used 4476
_cell_measurement_temperature 298(2)
_cell_measurement_theta_max 25.19
_cell_measurement_theta_min 2.39
_cell_volume 3603.28(12)
_computing_cell_refinement 'Bruker SAINT'
_computing_data_collection 'Bruker SMART'
_computing_data_reduction 'Bruker SAINT'
_computing_molecular_graphics 'Bruker XP'
_computing_publication_material 'Bruker XCIF'
_computing_structure_refinement 'SHELXL-97 (Sheldrick, 1997)'
_computing_structure_solution 'SHELXS-97 (Sheldrick, 1990)'
_diffrn_ambient_temperature 298(2)
_diffrn_measured_fraction_theta_full 0.957
_diffrn_measured_fraction_theta_max 0.957
_diffrn_measurement_device_type 'Bruker APEX CCD'
_diffrn_radiation_monochromator graphite
_diffrn_radiation_source 'fine-focus sealed tube'
_diffrn_radiation_type MoK\a
_diffrn_radiation_wavelength 0.71073
_diffrn_reflns_av_R_equivalents 0.0422
_diffrn_reflns_av_sigmaI/netI 0.0763
_diffrn_reflns_limit_h_max 11
_diffrn_reflns_limit_h_min -12
_diffrn_reflns_limit_k_max 13
_diffrn_reflns_limit_k_min -13
_diffrn_reflns_limit_l_max 49
_diffrn_reflns_limit_l_min -49
_diffrn_reflns_number 20167
_diffrn_reflns_theta_full 28.30
_diffrn_reflns_theta_max 28.30
_diffrn_reflns_theta_min 1.10
_exptl_absorpt_coefficient_mu 0.090
_exptl_absorpt_correction_T_min
;
Ratio of minimum to maximum apparent transmission: 0.806287
;
_exptl_absorpt_correction_type SADABS
_exptl_crystal_colour colorless
_exptl_crystal_density_diffrn 1.262
_exptl_crystal_density_method 'not measured'
_exptl_crystal_description block
_exptl_crystal_F_000 1456
_exptl_crystal_size_max 0.36
_exptl_crystal_size_mid 0.36
_exptl_crystal_size_min 0.20
_refine_diff_density_max 0.304
_refine_diff_density_min -0.397
_refine_diff_density_rms 0.065
_refine_ls_abs_structure_details 'Flack H D (1983), Acta Cryst. A39, 876-881'
_refine_ls_abs_structure_Flack 0.5(10)
_refine_ls_extinction_method none
_refine_ls_goodness_of_fit_ref 1.037
_refine_ls_hydrogen_treatment mixed
_refine_ls_matrix_type full
_refine_ls_number_parameters 467
_refine_ls_number_reflns 8397
_refine_ls_number_restraints 0
_refine_ls_restrained_S_all 1.037
_refine_ls_R_factor_all 0.0955
_refine_ls_R_factor_gt 0.0578
_refine_ls_shift/su_max 0.001
_refine_ls_shift/su_mean 0.000
_refine_ls_structure_factor_coef Fsqd
_refine_ls_weighting_details 'calc w=1/[\s^2^(Fo^2^)+(0.0713P)^2^+0.0100P] where P=(Fo^2^+2Fc^2^)/3'
_refine_ls_weighting_scheme calc
_refine_ls_wR_factor_gt 0.1219
_refine_ls_wR_factor_ref 0.1459
_reflns_number_gt 5799
_reflns_number_total 8397
_reflns_threshold_expression >2sigma(I)
_cod_data_source_file b819756c.txt
_cod_data_source_block xtal3
_cod_original_sg_symbol_H-M P2(1)2(1)2(1)
_cod_database_code 7200662

loop_
_symmetry_equiv_pos_as_xyz
'x, y, z'
'-x+1/2, -y, z+1/2'
'-x, y+1/2, -z+1/2'
'x+1/2, -y+1/2, -z'

loop_
_atom_site_label
_atom_site_type_symbol
_atom_site_fract_x
_atom_site_fract_y
_atom_site_fract_z
_atom_site_U_iso_or_equiv
_atom_site_adp_type
_atom_site_occupancy
_atom_site_symmetry_multiplicity
_atom_site_calc_flag
_atom_site_refinement_flags
_atom_site_disorder_assembly
_atom_site_disorder_group
C1 C 0.2500(3) 0.0512(3) 0.89192(7) 0.0243(6) Uani 1 1 d . . .
C2 C 0.2251(3) 0.0431(3) 0.93251(7) 0.0264(6) Uani 1 1 d . . .
H2A H 0.1300 0.0098 0.9363 0.032 Uiso 1 1 calc R . .
C3 C 0.3268(3) -0.0580(3) 0.94762(7) 0.0272(6) Uani 1 1 d . . .
C4 C 0.4661(3) -0.0271(3) 0.95388(8) 0.0376(7) Uani 1 1 d . . .
H4A H 0.4978 0.0577 0.9496 0.045 Uiso 1 1 calc R . .
C5 C 0.5582(4) -0.1214(3) 0.96646(9) 0.0423(8) Uani 1 1 d . . .
H5A H 0.6514 -0.0998 0.9706 0.051 Uiso 1 1 calc R . .
C6 C 0.5119(4) -0.2478(3) 0.97295(8) 0.0411(8) Uani 1 1 d . . .
H6A H 0.5738 -0.3111 0.9814 0.049 Uiso 1 1 calc R . .
C7 C 0.3735(4) -0.2795(3) 0.96683(7) 0.0365(8) Uani 1 1 d . . .
H7A H 0.3418 -0.3642 0.9713 0.044 Uiso 1 1 calc R . .
C8 C 0.2820(3) -0.1854(3) 0.95405(7) 0.0321(7) Uani 1 1 d . . .
H8A H 0.1892 -0.2077 0.9497 0.039 Uiso 1 1 calc R . .
C9 C 0.1421(3) 0.2776(3) 0.93430(7) 0.0309(7) Uani 1 1 d . . .
C10 C 0.2362(3) 0.1763(3) 0.95177(7) 0.0253(6) Uani 1 1 d . . .
H10A H 0.3331 0.2068 0.9499 0.030 Uiso 1 1 calc R . .
C11 C 0.1979(3) 0.1665(3) 0.99203(7) 0.0261(6) Uani 1 1 d . . .
C12 C 0.0852(3) 0.0973(3) 1.00436(8) 0.0351(7) Uani 1 1 d . . .
H12A H 0.0324 0.0487 0.9880 0.042 Uiso 1 1 calc R . .
C13 C 0.0478(4) 0.0978(3) 1.04053(8) 0.0381(8) Uani 1 1 d . . .
H13A H -0.0300 0.0507 1.0482 0.046 Uiso 1 1 calc R . .
C14 C 0.1241(4) 0.1668(4) 1.06490(8) 0.0464(9) Uani 1 1 d . . .
H14A H 0.1000 0.1655 1.0893 0.056 Uiso 1 1 calc R . .
C15 C 0.2377(4) 0.2389(6) 1.05326(9) 0.0808(16) Uani 1 1 d . . .
H15A H 0.2894 0.2881 1.0697 0.097 Uiso 1 1 calc R . .
C16 C 0.2747(4) 0.2378(5) 1.01688(9) 0.0698(13) Uani 1 1 d . . .
H16A H 0.3520 0.2855 1.0092 0.084 Uiso 1 1 calc R . .
C17 C 0.3056(3) 0.0480(2) 0.78971(6) 0.0210(5) Uani 1 1 d . . .
C18 C 0.3234(3) 0.0456(2) 0.74915(6) 0.0202(5) Uani 1 1 d . . .
H18A H 0.3470 -0.0443 0.7421 0.024 Uiso 1 1 calc R . .
C19 C 0.1829(3) 0.0786(2) 0.73249(6) 0.0220(6) Uani 1 1 d . . .
C20 C 0.1016(3) -0.0216(3) 0.71762(7) 0.0258(6) Uani 1 1 d . . .
H20A H 0.1379 -0.1060 0.7162 0.031 Uiso 1 1 calc R . .
C21 C -0.0329(3) 0.0027(3) 0.70483(7) 0.0311(7) Uani 1 1 d . . .
H21A H -0.0861 -0.0655 0.6953 0.037 Uiso 1 1 calc R . .
C22 C -0.0875(3) 0.1281(3) 0.70620(7) 0.0313(7) Uani 1 1 d . . .
H22A H -0.1772 0.1449 0.6976 0.038 Uiso 1 1 calc R . .
C23 C -0.0074(3) 0.2281(3) 0.72046(7) 0.0310(7) Uani 1 1 d . . .
H23A H -0.0434 0.3128 0.7214 0.037 Uiso 1 1 calc R . .
C24 C 0.1264(3) 0.2036(3) 0.73346(7) 0.0277(6) Uani 1 1 d . . .
H24A H 0.1790 0.2722 0.7430 0.033 Uiso 1 1 calc R . .
C25 C 0.5717(3) 0.1077(2) 0.76049(6) 0.0221(6) Uani 1 1 d . . .
C26 C 0.4447(3) 0.1350(2) 0.73701(6) 0.0202(5) Uani 1 1 d . . .
H26A H 0.4166 0.2266 0.7403 0.024 Uiso 1 1 calc R . .
C27 C 0.4879(3) 0.1146(2) 0.69767(6) 0.0210(6) Uani 1 1 d . . .
C28 C 0.5293(3) -0.0087(3) 0.68530(7) 0.0278(6) Uani 1 1 d . . .
H28A H 0.5229 -0.0810 0.7005 0.033 Uiso 1 1 calc R . .
C29 C 0.5801(3) -0.0240(3) 0.65020(7) 0.0331(7) Uani 1 1 d . . .
H29A H 0.6087 -0.1061 0.6422 0.040 Uiso 1 1 calc R . .
C30 C 0.5882(3) 0.0829(3) 0.62737(7) 0.0349(7) Uani 1 1 d . . .
H30A H 0.6229 0.0728 0.6040 0.042 Uiso 1 1 calc R . .
C31 C 0.5445(3) 0.2051(3) 0.63920(7) 0.0333(7) Uani 1 1 d . . .
H31A H 0.5480 0.2767 0.6236 0.040 Uiso 1 1 calc R . .
C32 C 0.8859(4) 0.6136(4) 0.93896(9) 0.0549(10) Uani 1 1 d . . .
H32A H 0.8904 0.6803 0.9576 0.066 Uiso 1 1 calc R . .
H32B H 0.8502 0.5334 0.9496 0.066 Uiso 1 1 calc R . .
C33 C 0.7936(4) 0.6576(4) 0.90845(8) 0.0504(9) Uani 1 1 d . . .
H33A H 0.7934 0.7523 0.9064 0.060 Uiso 1 1 calc R . .
H33B H 0.6983 0.6272 0.9118 0.060 Uiso 1 1 calc R . .
C34 C 0.8596(3) 0.5950(3) 0.87574(8) 0.0424(8) Uani 1 1 d . . .
H34A H 0.8299 0.5046 0.8730 0.051 Uiso 1 1 calc R . .
H34B H 0.8376 0.6431 0.8538 0.051 Uiso 1 1 calc R . .
C35 C 1.0122(4) 0.6038(4) 0.88467(8) 0.0444(8) Uani 1 1 d . . .
H35A H 1.0637 0.5336 0.8730 0.053 Uiso 1 1 calc R . .
H35B H 1.0504 0.6870 0.8767 0.053 Uiso 1 1 calc R . .
O1 O 0.3258(2) 0.14002(19) 0.87906(5) 0.0355(5) Uani 1 1 d . . .
O2 O 0.1939(2) -0.0399(2) 0.87363(5) 0.0343(5) Uani 1 1 d . . .
O3 O 0.1753(2) 0.3977(2) 0.94518(6) 0.0406(6) Uani 1 1 d . . .
O4 O 0.0501(2) 0.2531(2) 0.91313(6) 0.0413(5) Uani 1 1 d . . .
O5 O 0.3424(2) 0.15075(18) 0.80706(5) 0.0334(5) Uani 1 1 d . . .
O6 O 0.2522(2) -0.05077(17) 0.80473(5) 0.0284(4) Uani 1 1 d . . .
O7 O 0.6489(2) 0.21290(17) 0.76601(5) 0.0271(4) Uani 1 1 d . . .
O8 O 0.5994(2) 0.00032(17) 0.77246(5) 0.0319(5) Uani 1 1 d . . .
O9 O 1.0213(2) 0.59213(19) 0.92355(5) 0.0347(5) Uani 1 1 d . . .
O10 O 0.8345(2) 0.17584(18) 0.81618(5) 0.0351(5) Uani 1 1 d . . .
C39 C 0.7615(5) 0.1783(4) 0.85004(9) 0.0614(11) Uani 1 1 d . . .
H39A H 0.6657 0.2068 0.8465 0.074 Uiso 1 1 calc R . .
H39B H 0.8068 0.2385 0.8666 0.074 Uiso 1 1 calc R . .
C37 C 0.8496(4) -0.0345(4) 0.84139(10) 0.0585(11) Uani 1 1 d . . .
H37A H 0.7927 -0.0990 0.8289 0.070 Uiso 1 1 calc R . .
H37B H 0.9208 -0.0796 0.8554 0.070 Uiso 1 1 calc R . .
C36 C 0.9146(4) 0.0580(4) 0.81519(10) 0.0538(10) Uani 1 1 d . . .
H36A H 1.0109 0.0755 0.8219 0.065 Uiso 1 1 calc R . .
H36B H 0.9134 0.0209 0.7910 0.065 Uiso 1 1 calc R . .
C38 C 0.7641(9) 0.0473(5) 0.86454(14) 0.150(3) Uani 1 1 d . . .
H38A H 0.6697 0.0125 0.8657 0.181 Uiso 1 1 calc R . .
H38B H 0.8024 0.0483 0.8888 0.181 Uiso 1 1 calc R . .
C40 C 0.4954(3) 0.2208(3) 0.67436(7) 0.0265(6) Uani 1 1 d . . .
H40A H 0.4675 0.3032 0.6823 0.032 Uiso 1 1 calc R . .
H1O H 0.118(4) 0.458(4) 0.9377(9) 0.059(12) Uiso 1 1 d . . .
H2O H 0.325(6) 0.149(6) 0.8387(17) 0.16(2) Uiso 1 1 d . . .
H3O H 0.230(6) -0.039(6) 0.8467(16) 0.17(2) Uiso 1 1 d . . .
H4O H 0.719(5) 0.188(4) 0.7819(11) 0.082(14) Uiso 1 1 d . . .

loop_
_atom_site_aniso_label
_atom_site_aniso_U_11
_atom_site_aniso_U_22
_atom_site_aniso_U_33
_atom_site_aniso_U_23
_atom_site_aniso_U_13
_atom_site_aniso_U_12
C1 0.0208(15) 0.0311(14) 0.0210(14) 0.0012(11) -0.0011(10) 0.0035(13)
C2 0.0268(16) 0.0327(14) 0.0197(13) 0.0023(11) -0.0003(10) -0.0056(13)
C3 0.0379(18) 0.0287(14) 0.0150(13) -0.0008(10) -0.0001(11) 0.0000(13)
C4 0.037(2) 0.0326(16) 0.0427(18) 0.0044(13) -0.0063(13) 0.0000(15)
C5 0.032(2) 0.0450(18) 0.049(2) -0.0027(15) -0.0090(14) 0.0032(16)
C6 0.056(2) 0.0375(17) 0.0295(16) 0.0000(13) -0.0006(14) 0.0175(17)
C7 0.053(2) 0.0269(14) 0.0294(16) 0.0016(12) 0.0114(14) 0.0046(15)
C8 0.0379(19) 0.0317(15) 0.0268(15) -0.0045(12) 0.0062(12) -0.0054(14)
C9 0.0327(18) 0.0407(16) 0.0195(14) 0.0029(12) 0.0027(11) 0.0020(15)
C10 0.0251(16) 0.0294(14) 0.0214(14) 0.0022(11) -0.0014(11) -0.0022(12)
C11 0.0215(16) 0.0336(14) 0.0233(14) 0.0001(11) -0.0005(10) 0.0064(13)
C12 0.044(2) 0.0307(15) 0.0303(16) -0.0030(12) 0.0030(13) -0.0046(15)
C13 0.052(2) 0.0313(15) 0.0311(16) 0.0022(13) 0.0153(14) 0.0003(16)
C14 0.043(2) 0.072(2) 0.0241(17) 0.0030(16) 0.0050(14) 0.0114(19)
C15 0.046(2) 0.168(5) 0.0285(19) -0.023(3) 0.0008(16) -0.019(3)
C16 0.050(2) 0.133(4) 0.0270(17) -0.017(2) 0.0036(15) -0.037(3)
C17 0.0227(15) 0.0195(12) 0.0207(13) 0.0007(10) -0.0026(10) 0.0034(12)
C18 0.0233(15) 0.0179(11) 0.0193(13) -0.0008(10) 0.0023(10) 0.0000(12)
C19 0.0279(16) 0.0244(12) 0.0137(12) 0.0003(10) 0.0014(10) -0.0001(12)
C20 0.0279(17) 0.0238(13) 0.0257(14) 0.0013(11) -0.0019(11) 0.0002(13)
C21 0.0256(17) 0.0381(16) 0.0297(15) 0.0007(13) -0.0034(11) -0.0063(15)
C22 0.0217(16) 0.0467(17) 0.0255(15) 0.0053(13) 0.0004(11) 0.0053(15)
C23 0.0299(18) 0.0319(14) 0.0313(15) -0.0003(12) -0.0019(12) 0.0076(14)
C24 0.0273(17) 0.0273(13) 0.0284(15) -0.0028(12) -0.0026(11) 0.0006(13)
C25 0.0261(16) 0.0231(13) 0.0171(13) -0.0001(10) 0.0005(10) -0.0041(12)
C26 0.0235(15) 0.0170(11) 0.0201(13) 0.0005(10) -0.0019(10) 0.0004(11)
C27 0.0166(14) 0.0257(13) 0.0208(13) 0.0002(10) -0.0014(9) -0.0021(12)
C28 0.0360(18) 0.0248(13) 0.0227(14) 0.0005(11) 0.0014(11) 0.0009(13)
C29 0.0371(18) 0.0338(15) 0.0284(16) -0.0112(12) 0.0021(12) 0.0015(15)
C30 0.0365(19) 0.0486(18) 0.0196(15) -0.0036(13) 0.0052(12) -0.0092(16)
C31 0.0350(19) 0.0397(16) 0.0251(15) 0.0095(12) -0.0026(12) -0.0099(15)
C32 0.038(2) 0.088(3) 0.0381(19) -0.0020(19) 0.0013(15) 0.010(2)
C33 0.043(2) 0.067(2) 0.0409(19) 0.0044(17) 0.0023(15) 0.0125(19)
C34 0.042(2) 0.0503(19) 0.0353(18) -0.0009(15) -0.0055(13) 0.0027(17)
C35 0.042(2) 0.062(2) 0.0291(16) 0.0105(15) 0.0047(14) 0.0114(18)
O1 0.0452(14) 0.0377(11) 0.0237(10) 0.0014(9) 0.0038(9) -0.0105(11)
O2 0.0402(13) 0.0414(11) 0.0213(11) -0.0036(9) -0.0003(9) -0.0096(11)
O3 0.0434(15) 0.0326(11) 0.0458(13) -0.0028(10) -0.0165(11) 0.0102(11)
O4 0.0375(14) 0.0474(13) 0.0391(13) 0.0015(10) -0.0122(9) 0.0042(11)
O5 0.0411(13) 0.0328(10) 0.0263(11) -0.0083(8) 0.0045(9) -0.0095(10)
O6 0.0317(12) 0.0287(9) 0.0248(10) 0.0063(8) 0.0017(8) -0.0026(9)
O7 0.0282(12) 0.0213(9) 0.0317(11) 0.0019(8) -0.0072(8) -0.0027(9)
O8 0.0377(13) 0.0241(9) 0.0338(11) 0.0054(9) -0.0120(8) -0.0015(10)
O9 0.0332(13) 0.0395(11) 0.0315(11) 0.0040(9) -0.0022(9) 0.0057(10)
O10 0.0378(13) 0.0340(11) 0.0335(11) 0.0013(9) -0.0086(9) 0.0017(10)
C39 0.076(3) 0.078(3) 0.0294(19) -0.0114(18) 0.0000(18) 0.021(2)
C37 0.057(3) 0.0413(19) 0.077(3) 0.0212(19) -0.018(2) -0.003(2)
C36 0.048(2) 0.062(2) 0.051(2) 0.0115(18) 0.0013(17) 0.030(2)
C38 0.301(10) 0.061(3) 0.089(4) -0.026(3) 0.125(5) -0.058(4)
C40 0.0309(17) 0.0236(13) 0.0250(14) 0.0019(11) -0.0014(11) -0.0019(13)

loop_
_atom_type_symbol
_atom_type_description
_atom_type_scat_dispersion_real
_atom_type_scat_dispersion_imag
_atom_type_scat_source
C C 0.0033 0.0016 'International Tables Vol C Tables 4.2.6.8 and 6.1.1.4'
H H 0.0000 0.0000 'International Tables Vol C Tables 4.2.6.8 and 6.1.1.4'
O O 0.0106 0.0060 'International Tables Vol C Tables 4.2.6.8 and 6.1.1.4'

loop_
_geom_angle_atom_site_label_1
_geom_angle_atom_site_label_2
_geom_angle_atom_site_label_3
_geom_angle
_geom_angle_site_symmetry_1
_geom_angle_site_symmetry_3
_geom_angle_publ_flag
O1 C1 O2 124.9(2) . . ?
O1 C1 C2 120.2(2) . . ?
O2 C1 C2 114.8(2) . . ?
C1 C2 C3 107.4(2) . . ?
C1 C2 C10 113.4(2) . . ?
C3 C2 C10 112.6(2) . . ?
C1 C2 H2A 107.7 . . ?
C3 C2 H2A 107.7 . . ?
C10 C2 H2A 107.7 . . ?
C4 C3 C8 118.6(3) . . ?
C4 C3 C2 121.3(2) . . ?
C8 C3 C2 120.0(3) . . ?
C5 C4 C3 120.5(3) . . ?
C5 C4 H4A 119.7 . . ?
C3 C4 H4A 119.7 . . ?
C6 C5 C4 120.2(3) . . ?
C6 C5 H5A 119.9 . . ?
C4 C5 H5A 119.9 . . ?
C7 C6 C5 119.8(3) . . ?
C7 C6 H6A 120.1 . . ?
C5 C6 H6A 120.1 . . ?
C6 C7 C8 119.9(3) . . ?
C6 C7 H7A 120.0 . . ?
C8 C7 H7A 120.0 . . ?
C7 C8 C3 121.0(3) . . ?
C7 C8 H8A 119.5 . . ?
C3 C8 H8A 119.5 . . ?
O4 C9 O3 124.3(3) . . ?
O4 C9 C10 124.7(3) . . ?
O3 C9 C10 111.1(2) . . ?
C9 C10 C11 108.4(2) . . ?
C9 C10 C2 111.4(2) . . ?
C11 C10 C2 112.0(2) . . ?
C9 C10 H10A 108.3 . . ?
C11 C10 H10A 108.3 . . ?
C2 C10 H10A 108.3 . . ?
C12 C11 C16 117.9(3) . . ?
C12 C11 C10 123.0(3) . . ?
C16 C11 C10 118.9(3) . . ?
C11 C12 C13 121.6(3) . . ?
C11 C12 H12A 119.2 . . ?
C13 C12 H12A 119.2 . . ?
C14 C13 C12 120.3(3) . . ?
C14 C13 H13A 119.8 . . ?
C12 C13 H13A 119.8 . . ?
C13 C14 C15 119.5(3) . . ?
C13 C14 H14A 120.2 . . ?
C15 C14 H14A 120.2 . . ?
C14 C15 C16 119.8(4) . . ?
C14 C15 H15A 120.1 . . ?
C16 C15 H15A 120.1 . . ?
C11 C16 C15 120.8(4) . . ?
C11 C16 H16A 119.6 . . ?
C15 C16 H16A 119.6 . . ?
O6 C17 O5 123.1(2) . . ?
O6 C17 C18 118.1(2) . . ?
O5 C17 C18 118.7(2) . . ?
C17 C18 C19 107.5(2) . . ?
C17 C18 C26 111.4(2) . . ?
C19 C18 C26 114.62(19) . . ?
C17 C18 H18A 107.7 . . ?
C19 C18 H18A 107.7 . . ?
C26 C18 H18A 107.7 . . ?
C24 C19 C20 117.9(2) . . ?
C24 C19 C18 122.6(2) . . ?
C20 C19 C18 119.4(2) . . ?
C21 C20 C19 121.1(3) . . ?
C21 C20 H20A 119.4 . . ?
C19 C20 H20A 119.4 . . ?
C22 C21 C20 120.1(3) . . ?
C22 C21 H21A 120.0 . . ?
C20 C21 H21A 120.0 . . ?
C23 C22 C21 119.3(3) . . ?
C23 C22 H22A 120.4 . . ?
C21 C22 H22A 120.4 . . ?
C22 C23 C24 120.6(3) . . ?
C22 C23 H23A 119.7 . . ?
C24 C23 H23A 119.7 . . ?
C19 C24 C23 121.0(3) . . ?
C19 C24 H24A 119.5 . . ?
C23 C24 H24A 119.5 . . ?
O8 C25 O7 124.0(2) . . ?
O8 C25 C26 123.3(2) . . ?
O7 C25 C26 112.7(2) . . ?
C25 C26 C27 107.6(2) . . ?
C25 C26 C18 109.02(19) . . ?
C27 C26 C18 113.57(19) . . ?
C25 C26 H26A 108.8 . . ?
C27 C26 H26A 108.8 . . ?
C18 C26 H26A 108.8 . . ?
C40 C27 C28 119.1(2) . . ?
C40 C27 C26 120.0(2) . . ?
C28 C27 C26 120.8(2) . . ?
C29 C28 C27 120.3(2) . . ?
C29 C28 H28A 119.9 . . ?
C27 C28 H28A 119.9 . . ?
C30 C29 C28 120.0(3) . . ?
C30 C29 H29A 120.0 . . ?
C28 C29 H29A 120.0 . . ?
C29 C30 C31 120.1(2) . . ?
C29 C30 H30A 120.0 . . ?
C31 C30 H30A 120.0 . . ?
C30 C31 C40 120.0(3) . . ?
C30 C31 H31A 120.0 . . ?
C40 C31 H31A 120.0 . . ?
O9 C32 C33 106.1(3) . . ?
O9 C32 H32A 110.5 . . ?
C33 C32 H32A 110.5 . . ?
O9 C32 H32B 110.5 . . ?
C33 C32 H32B 110.5 . . ?
H32A C32 H32B 108.7 . . ?
C32 C33 C34 103.3(3) . . ?
C32 C33 H33A 111.1 . . ?
C34 C33 H33A 111.1 . . ?
C32 C33 H33B 111.1 . . ?
C34 C33 H33B 111.1 . . ?
H33A C33 H33B 109.1 . . ?
C35 C34 C33 101.9(3) . . ?
C35 C34 H34A 111.4 . . ?
C33 C34 H34A 111.4 . . ?
C35 C34 H34B 111.4 . . ?
C33 C34 H34B 111.4 . . ?
H34A C34 H34B 109.3 . . ?
O9 C35 C34 105.8(2) . . ?
O9 C35 H35A 110.6 . . ?
C34 C35 H35A 110.6 . . ?
O9 C35 H35B 110.6 . . ?
C34 C35 H35B 110.6 . . ?
H35A C35 H35B 108.7 . . ?
C1 O2 H3O 111(3) . . ?
C9 O3 H1O 114(2) . . ?
C17 O5 H2O 116(3) . . ?
C25 O7 H4O 106(3) . . ?
C32 O9 C35 109.2(2) . . ?
C36 O10 C39 107.3(2) . . ?
O10 C39 C38 107.5(3) . . ?
O10 C39 H39A 110.2 . . ?
C38 C39 H39A 110.2 . . ?
O10 C39 H39B 110.2 . . ?
C38 C39 H39B 110.2 . . ?
H39A C39 H39B 108.5 . . ?
C38 C37 C36 104.8(3) . . ?
C38 C37 H37A 110.8 . . ?
C36 C37 H37A 110.8 . . ?
C38 C37 H37B 110.8 . . ?
C36 C37 H37B 110.8 . . ?
H37A C37 H37B 108.9 . . ?
O10 C36 C37 107.1(3) . . ?
O10 C36 H36A 110.3 . . ?
C37 C36 H36A 110.3 . . ?
O10 C36 H36B 110.3 . . ?
C37 C36 H36B 110.3 . . ?
H36A C36 H36B 108.5 . . ?
C39 C38 C37 108.9(3) . . ?
C39 C38 H38A 109.9 . . ?
C37 C38 H38A 109.9 . . ?
C39 C38 H38B 109.9 . . ?
C37 C38 H38B 109.9 . . ?
H38A C38 H38B 108.3 . . ?
C27 C40 C31 120.6(3) . . ?
C27 C40 H40A 119.7 . . ?
C31 C40 H40A 119.7 . . ?

loop_
_geom_bond_atom_site_label_1
_geom_bond_atom_site_label_2
_geom_bond_distance
_geom_bond_site_symmetry_2
_geom_bond_publ_flag
C1 O1 1.254(3) . ?
C1 O2 1.269(3) . ?
C1 C2 1.521(3) . ?
C2 C3 1.523(4) . ?
C2 C10 1.538(4) . ?
C2 H2A 0.9800 . ?
C3 C4 1.387(4) . ?
C3 C8 1.389(4) . ?
C4 C5 1.385(4) . ?
C4 H4A 0.9300 . ?
C5 C6 1.384(5) . ?
C5 H5A 0.9300 . ?
C6 C7 1.380(5) . ?
C6 H6A 0.9300 . ?
C7 C8 1.382(4) . ?
C7 H7A 0.9300 . ?
C8 H8A 0.9300 . ?
C9 O4 1.203(3) . ?
C9 O3 1.328(4) . ?
C9 C10 1.515(4) . ?
C10 C11 1.535(4) . ?
C10 H10A 0.9800 . ?
C11 C12 1.366(4) . ?
C11 C16 1.382(4) . ?
C12 C13 1.384(4) . ?
C12 H12A 0.9300 . ?
C13 C14 1.355(5) . ?
C13 H13A 0.9300 . ?
C14 C15 1.381(5) . ?
C14 H14A 0.9300 . ?
C15 C16 1.390(5) . ?
C15 H15A 0.9300 . ?
C16 H16A 0.9300 . ?
C17 O6 1.258(3) . ?
C17 O5 1.278(3) . ?
C17 C18 1.509(3) . ?
C18 C19 1.515(4) . ?
C18 C26 1.541(3) . ?
C18 H18A 0.9800 . ?
C19 C24 1.386(4) . ?
C19 C20 1.397(3) . ?
C20 C21 1.391(4) . ?
C20 H20A 0.9300 . ?
C21 C22 1.383(4) . ?
C21 H21A 0.9300 . ?
C22 C23 1.380(4) . ?
C22 H22A 0.9300 . ?
C23 C24 1.389(4) . ?
C23 H23A 0.9300 . ?
C24 H24A 0.9300 . ?
C25 O8 1.211(3) . ?
C25 O7 1.318(3) . ?
C25 C26 1.518(3) . ?
C26 C27 1.526(3) . ?
C26 H26A 0.9800 . ?
C27 C40 1.386(3) . ?
C27 C28 1.396(4) . ?
C28 C29 1.394(3) . ?
C28 H28A 0.9300 . ?
C29 C30 1.381(4) . ?
C29 H29A 0.9300 . ?
C30 C31 1.386(4) . ?
C30 H30A 0.9300 . ?
C31 C40 1.391(4) . ?
C31 H31A 0.9300 . ?
C32 O9 1.431(4) . ?
C32 C33 1.500(5) . ?
C32 H32A 0.9700 . ?
C32 H32B 0.9700 . ?
C33 C34 1.506(4) . ?
C33 H33A 0.9700 . ?
C33 H33B 0.9700 . ?
C34 C35 1.498(5) . ?
C34 H34A 0.9700 . ?
C34 H34B 0.9700 . ?
C35 O9 1.445(3) . ?
C35 H35A 0.9700 . ?
C35 H35B 0.9700 . ?
O2 H3O 1.05(6) . ?
O3 H1O 0.87(4) . ?
O5 H2O 1.18(6) . ?
O7 H4O 0.93(4) . ?
O10 C36 1.426(4) . ?
O10 C39 1.433(4) . ?
C39 C38 1.440(6) . ?
C39 H39A 0.9700 . ?
C39 H39B 0.9700 . ?
C37 C38 1.448(6) . ?
C37 C36 1.488(5) . ?
C37 H37A 0.9700 . ?
C37 H37B 0.9700 . ?
C36 H36A 0.9700 . ?
C36 H36B 0.9700 . ?
C38 H38A 0.9700 . ?
C38 H38B 0.9700 . ?
C40 H40A 0.9300 . ?

loop_
_geom_hbond_atom_site_label_D
_geom_hbond_atom_site_label_H
_geom_hbond_atom_site_label_A
_geom_hbond_distance_DH
_geom_hbond_distance_HA
_geom_hbond_distance_DA
_geom_hbond_angle_DHA
_geom_hbond_site_symmetry_A
O5 H2O O1 1.18(6) 1.49(6) 2.668(3) 171(5) .
O2 H3O O6 1.05(6) 1.57(6) 2.609(2) 167(6) .
O7 H4O O10 0.93(4) 1.69(4) 2.593(3) 166(4) .

loop_
_geom_torsion_atom_site_label_1
_geom_torsion_atom_site_label_2
_geom_torsion_atom_site_label_3
_geom_torsion_atom_site_label_4
_geom_torsion
_geom_torsion_site_symmetry_1
_geom_torsion_site_symmetry_2
_geom_torsion_site_symmetry_3
_geom_torsion_site_symmetry_4
_geom_torsion_publ_flag
O1 C1 C2 C3 -97.7(3) . . . . ?
O2 C1 C2 C3 79.6(3) . . . . ?
O1 C1 C2 C10 27.4(4) . . . . ?
O2 C1 C2 C10 -155.3(2) . . . . ?
C1 C2 C3 C4 79.2(3) . . . . ?
C10 C2 C3 C4 -46.4(3) . . . . ?
C1 C2 C3 C8 -98.2(3) . . . . ?
C10 C2 C3 C8 136.2(2) . . . . ?
C8 C3 C4 C5 -0.4(4) . . . . ?
C2 C3 C4 C5 -177.8(3) . . . . ?
C3 C4 C5 C6 -0.1(5) . . . . ?
C4 C5 C6 C7 0.0(5) . . . . ?
C5 C6 C7 C8 0.4(4) . . . . ?
C6 C7 C8 C3 -0.8(4) . . . . ?
C4 C3 C8 C7 0.8(4) . . . . ?
C2 C3 C8 C7 178.2(2) . . . . ?
O4 C9 C10 C11 -109.7(3) . . . . ?
O3 C9 C10 C11 70.9(3) . . . . ?
O4 C9 C10 C2 14.0(4) . . . . ?
O3 C9 C10 C2 -165.4(2) . . . . ?
C1 C2 C10 C9 53.4(3) . . . . ?
C3 C2 C10 C9 175.6(2) . . . . ?
C1 C2 C10 C11 175.0(2) . . . . ?
C3 C2 C10 C11 -62.8(3) . . . . ?
C9 C10 C11 C12 79.6(3) . . . . ?
C2 C10 C11 C12 -43.8(4) . . . . ?
C9 C10 C11 C16 -96.0(4) . . . . ?
C2 C10 C11 C16 140.7(3) . . . . ?
C16 C11 C12 C13 0.1(5) . . . . ?
C10 C11 C12 C13 -175.4(3) . . . . ?
C11 C12 C13 C14 -0.7(5) . . . . ?
C12 C13 C14 C15 1.4(5) . . . . ?
C13 C14 C15 C16 -1.5(7) . . . . ?
C12 C11 C16 C15 -0.2(6) . . . . ?
C10 C11 C16 C15 175.6(4) . . . . ?
C14 C15 C16 C11 0.9(7) . . . . ?
O6 C17 C18 C19 80.2(3) . . . . ?
O5 C17 C18 C19 -98.3(3) . . . . ?
O6 C17 C18 C26 -153.5(2) . . . . ?
O5 C17 C18 C26 28.0(3) . . . . ?
C17 C18 C19 C24 72.2(3) . . . . ?
C26 C18 C19 C24 -52.2(3) . . . . ?
C17 C18 C19 C20 -103.4(3) . . . . ?
C26 C18 C19 C20 132.2(2) . . . . ?
C24 C19 C20 C21 -1.2(4) . . . . ?
C18 C19 C20 C21 174.5(2) . . . . ?
C19 C20 C21 C22 1.0(4) . . . . ?
C20 C21 C22 C23 -0.2(4) . . . . ?
C21 C22 C23 C24 -0.2(4) . . . . ?
C20 C19 C24 C23 0.8(4) . . . . ?
C18 C19 C24 C23 -174.9(2) . . . . ?
C22 C23 C24 C19 -0.1(4) . . . . ?
O8 C25 C26 C27 -89.9(3) . . . . ?
O7 C25 C26 C27 89.4(2) . . . . ?
O8 C25 C26 C18 33.7(3) . . . . ?
O7 C25 C26 C18 -147.0(2) . . . . ?
C17 C18 C26 C25 47.6(3) . . . . ?
C19 C18 C26 C25 169.9(2) . . . . ?
C17 C18 C26 C27 167.6(2) . . . . ?
C19 C18 C26 C27 -70.1(3) . . . . ?
C25 C26 C27 C40 -111.7(3) . . . . ?
C18 C26 C27 C40 127.5(3) . . . . ?
C25 C26 C27 C28 63.9(3) . . . . ?
C18 C26 C27 C28 -56.9(3) . . . . ?
C40 C27 C28 C29 1.3(4) . . . . ?
C26 C27 C28 C29 -174.4(3) . . . . ?
C27 C28 C29 C30 -0.8(4) . . . . ?
C28 C29 C30 C31 -0.6(5) . . . . ?
C29 C30 C31 C40 1.4(5) . . . . ?
O9 C32 C33 C34 27.7(4) . . . . ?
C32 C33 C34 C35 -36.3(4) . . . . ?
C33 C34 C35 O9 32.4(4) . . . . ?
C33 C32 O9 C35 -7.5(4) . . . . ?
C34 C35 O9 C32 -15.9(4) . . . . ?
C36 O10 C39 C38 -16.7(5) . . . . ?
C39 O10 C36 C37 21.6(4) . . . . ?
C38 C37 C36 O10 -18.0(5) . . . . ?
O10 C39 C38 C37 5.2(7) . . . . ?
C36 C37 C38 C39 7.7(7) . . . . ?
C28 C27 C40 C31 -0.5(4) . . . . ?
C26 C27 C40 C31 175.3(3) . . . . ?
C30 C31 C40 C27 -0.9(4) . . . . ?
